data_4338205
loop_
_publ_author_name
'Williams, Valerie A.'
'Wolczanski, Peter T.'
'Sutter, J\"org'
'Meyer, Karsten'
'Lobkovsky, Emil B.'
'Cundari, Thomas R.'

_publ_section_title
;
 Iron Complexes Derived from {nacnac-(CH2py)2}(-) and
 {nacnac-(CH2py)(CHpy)}(n) Ligands: Stabilization of Iron(II) via Redox
 Noninnocence.
;
_journal_issue 9
_journal_name_full 'Inorganic chemistry'
_journal_page_first 4459
_journal_page_last 4474
_journal_paper_doi 10.1021/ic5001123
_journal_volume 53
_journal_year 2014
_chemical_formula_moiety 'C23 H36 Fe N4 P2'
_chemical_formula_sum 'C23 H36 Fe N4 P2'
_chemical_formula_weight 486.35
_chemical_name_systematic
; 
 ? 
;
_space_group_IT_number 14
_symmetry_cell_setting monoclinic
_symmetry_space_group_name_Hall '-P 2ybc'
_symmetry_space_group_name_H-M 'P 1 21/c 1'
_atom_sites_solution_hydrogens mixed
_atom_sites_solution_primary direct
_atom_sites_solution_secondary difmap
_audit_creation_method SHELXL-97
_cell_angle_alpha 90.00
_cell_angle_beta 103.175(3)
_cell_angle_gamma 90.00
_cell_formula_units_Z 4
_cell_length_a 10.1579(8)
_cell_length_b 16.4764(12)
_cell_length_c 15.0780(11)
_cell_measurement_reflns_used 9939
_cell_measurement_temperature 173(2)
_cell_measurement_theta_max 29.10
_cell_measurement_theta_min 3.04
_cell_volume 2457.1(3)
_computing_cell_refinement 'Bruker SAINT+'
_computing_data_collection 'Bruker APEX2'
_computing_data_reduction 'Bruker SAINT+'
_computing_molecular_graphics 'Bruker SHELXTL'
_computing_publication_material 'Bruker SHELXTL'
_computing_structure_refinement 'SHELXL-97 (Sheldrick, 1997)'
_computing_structure_solution 'SHELXS-97 (Sheldrick, 1990)'
_diffrn_ambient_temperature 173(2)
_diffrn_measured_fraction_theta_full 0.999
_diffrn_measured_fraction_theta_max 0.999
_diffrn_measurement_device_type 'Bruker X8 APEX II diffractometer'
_diffrn_measurement_method 'phi and omega scans'
_diffrn_radiation_monochromator graphite
_diffrn_radiation_source 'fine-focus sealed tube'
_diffrn_radiation_type MoK\a
_diffrn_radiation_wavelength 0.71073
_diffrn_reflns_av_R_equivalents 0.0217
_diffrn_reflns_av_sigmaI/netI 0.0204
_diffrn_reflns_limit_h_max 13
_diffrn_reflns_limit_h_min -13
_diffrn_reflns_limit_k_max 19
_diffrn_reflns_limit_k_min -21
_diffrn_reflns_limit_l_max 20
_diffrn_reflns_limit_l_min -16
_diffrn_reflns_number 23781
_diffrn_reflns_theta_full 28.28
_diffrn_reflns_theta_max 28.28
_diffrn_reflns_theta_min 1.86
_diffrn_standards_number 0
_exptl_absorpt_coefficient_mu 0.761
_exptl_absorpt_correction_T_max 0.8325
_exptl_absorpt_correction_T_min 0.7505
_exptl_absorpt_correction_type multi-scan
_exptl_absorpt_process_details SADABS
_exptl_crystal_colour black
_exptl_crystal_density_diffrn 1.315
_exptl_crystal_density_method 'not measured'
_exptl_crystal_description block
_exptl_crystal_F_000 1032
_exptl_crystal_size_max 0.40
_exptl_crystal_size_mid 0.30
_exptl_crystal_size_min 0.25
_refine_diff_density_max 0.358
_refine_diff_density_min -0.237
_refine_diff_density_rms 0.046
_refine_ls_extinction_method none
_refine_ls_goodness_of_fit_ref 1.023
_refine_ls_hydrogen_treatment mixed
_refine_ls_matrix_type full
_refine_ls_number_parameters 327
_refine_ls_number_reflns 6086
_refine_ls_number_restraints 0
_refine_ls_restrained_S_all 1.023
_refine_ls_R_factor_all 0.0324
_refine_ls_R_factor_gt 0.0266
_refine_ls_shift/su_max 0.005
_refine_ls_shift/su_mean 0.000
_refine_ls_structure_factor_coef Fsqd
_refine_ls_weighting_details 'calc w=1/[\s^2^(Fo^2^)+(0.0360P)^2^+0.8929P] where P=(Fo^2^+2Fc^2^)/3'
_refine_ls_weighting_scheme calc
_refine_ls_wR_factor_gt 0.0685
_refine_ls_wR_factor_ref 0.0719
_reflns_number_gt 5346
_reflns_number_total 6086
_reflns_threshold_expression >2sigma(I)
_cod_duplicate_entry 4338204
_cod_data_source_file ic5001123_si_002.cif
_cod_data_source_block vw8_{nn(PM)(PI)}Fe(PMe3)2
_cod_depositor_comments
;
The following automatic conversions were performed:

'_symmetry_cell_setting' value 'Monoclinic' changed to 'monoclinic'
according to
/usr/data/users/saulius/crontab/automatic-downloads/rss-feeds/ACS/lib/dictionaries/cif_core.dic
dictionary named 'cif_core.dic' version 2.4.2 from 2011-04-26.

Automatic conversion script
Id: cif_fix_values 2281 2013-09-26 08:29:07Z andrius 

 Adding full bibliography for 4338204--4338207.cif.
;
_cod_original_sg_symbol_H-M P2(1)/c
_cod_database_code 4338205

loop_
_symmetry_equiv_pos_as_xyz
'x, y, z'
'-x, y+1/2, -z+1/2'
'-x, -y, -z'
'x, -y-1/2, z-1/2'

loop_
_atom_site_label
_atom_site_type_symbol
_atom_site_fract_x
_atom_site_fract_y
_atom_site_fract_z
_atom_site_U_iso_or_equiv
_atom_site_adp_type
_atom_site_occupancy
_atom_site_symmetry_multiplicity
_atom_site_calc_flag
_atom_site_refinement_flags
Fe1 Fe 0.710230(17) 0.893733(10) 0.243295(12) 0.01697(6) Uani 1 1 d .
P1 P 0.79250(3) 0.87442(2) 0.11671(2) 0.02078(8) Uani 1 1 d .
P2 P 0.62508(4) 0.91169(2) 0.36813(2) 0.02444(8) Uani 1 1 d .
N1 N 0.73359(11) 1.01136(6) 0.22689(7) 0.0208(2) Uani 1 1 d .
N2 N 0.89287(11) 0.90252(6) 0.31887(8) 0.0219(2) Uani 1 1 d .
N3 N 0.70566(11) 0.77499(6) 0.25425(7) 0.0213(2) Uani 1 1 d .
N4 N 0.51973(11) 0.87846(7) 0.17471(7) 0.0218(2) Uani 1 1 d .
C1 C 0.66034(14) 1.06225(8) 0.16360(10) 0.0265(3) Uani 1 1 d .
H1 H 0.5924(16) 1.0376(10) 0.1192(11) 0.030(4) Uiso 1 1 d .
C2 C 0.68538(16) 1.14396(9) 0.16007(12) 0.0339(3) Uani 1 1 d .
H2 H 0.6289(18) 1.1746(11) 0.1126(12) 0.039(5) Uiso 1 1 d .
C3 C 0.79152(17) 1.17744(9) 0.22385(13) 0.0389(4) Uani 1 1 d .
H3 H 0.8101(19) 1.2330(12) 0.2232(13) 0.051(5) Uiso 1 1 d .
C4 C 0.87301(16) 1.12610(9) 0.28488(12) 0.0348(3) Uani 1 1 d .
H4 H 0.9483(19) 1.1446(11) 0.3284(13) 0.045(5) Uiso 1 1 d .
C5 C 0.84472(13) 1.04354(8) 0.28362(9) 0.0250(3) Uani 1 1 d .
C6 C 0.93589(15) 0.98438(9) 0.34142(11) 0.0303(3) Uani 1 1 d .
H6B H 1.031(2) 0.9946(13) 0.3387(13) 0.058(6) Uiso 1 1 d .
H6A H 0.942(2) 0.9968(13) 0.4063(14) 0.058(6) Uiso 1 1 d .
C7 C 0.96886(13) 0.84126(8) 0.36208(9) 0.0254(3) Uani 1 1 d .
C8 C 0.92780(14) 0.76047(9) 0.35196(9) 0.0265(3) Uani 1 1 d .
H8 H 0.9902(17) 0.7226(10) 0.3815(11) 0.035(4) Uiso 1 1 d .
C9 C 0.80587(14) 0.72827(8) 0.29889(9) 0.0241(3) Uani 1 1 d .
C10 C 0.58961(14) 0.74209(8) 0.19837(9) 0.0257(3) Uani 1 1 d .
H10 H 0.5758(17) 0.6861(11) 0.1911(11) 0.037(5) Uiso 1 1 d .
C11 C 0.48946(13) 0.79624(8) 0.15905(9) 0.0248(3) Uani 1 1 d .
C12 C 0.35858(15) 0.77330(10) 0.10701(11) 0.0345(3) Uani 1 1 d .
H12 H 0.3417(19) 0.7176(12) 0.0942(12) 0.045(5) Uiso 1 1 d .
C13 C 0.25993(15) 0.82945(11) 0.08023(12) 0.0393(4) Uani 1 1 d .
H13 H 0.172(2) 0.8128(11) 0.0465(13) 0.047(5) Uiso 1 1 d .
C14 C 0.28751(15) 0.91154(11) 0.10488(12) 0.0362(3) Uani 1 1 d .
H14 H 0.2196(19) 0.9510(12) 0.0916(13) 0.047(5) Uiso 1 1 d .
C15 C 0.41585(14) 0.93155(9) 0.15058(10) 0.0274(3) Uani 1 1 d .
H15 H 0.4346(16) 0.9857(10) 0.1664(11) 0.029(4) Uiso 1 1 d .
C16 C 1.10487(16) 0.85982(11) 0.42448(12) 0.0414(4) Uani 1 1 d .
H16A H 1.1603 0.8906 0.3909 0.062 Uiso 1 1 calc R
H16B H 1.1507 0.8089 0.4465 0.062 Uiso 1 1 calc R
H16C H 1.0916 0.8919 0.4764 0.062 Uiso 1 1 calc R
C17 C 0.79401(16) 0.63699(8) 0.28992(10) 0.0328(3) Uani 1 1 d .
H17A H 0.7114 0.6189 0.3073 0.049 Uiso 1 1 calc R
H17B H 0.8727 0.6115 0.3300 0.049 Uiso 1 1 calc R
H17C H 0.7902 0.6213 0.2267 0.049 Uiso 1 1 calc R
C18 C 0.89222(17) 0.78295(9) 0.11459(11) 0.0350(3) Uani 1 1 d .
H18A H 0.8367 0.7351 0.1189 0.052 Uiso 1 1 calc R
H18B H 0.9708 0.7836 0.1662 0.052 Uiso 1 1 calc R
H18C H 0.9229 0.7809 0.0575 0.052 Uiso 1 1 calc R
C19 C 0.66925(17) 0.86970(12) 0.00802(10) 0.0427(4) Uani 1 1 d .
H19A H 0.7152 0.8556 -0.0404 0.064 Uiso 1 1 calc R
H19B H 0.6251 0.9226 -0.0052 0.064 Uiso 1 1 calc R
H19C H 0.6012 0.8283 0.0112 0.064 Uiso 1 1 calc R
C20 C 0.91140(15) 0.95080(10) 0.09443(11) 0.0349(3) Uani 1 1 d .
H20A H 0.9431 0.9355 0.0401 0.052 Uiso 1 1 calc R
H20B H 0.9887 0.9543 0.1468 0.052 Uiso 1 1 calc R
H20C H 0.8661 1.0036 0.0845 0.052 Uiso 1 1 calc R
C21 C 0.5549(2) 1.01218(11) 0.38022(13) 0.0573(6) Uani 1 1 d .
H21A H 0.4790 1.0226 0.3284 0.086 Uiso 1 1 calc R
H21B H 0.6250 1.0534 0.3818 0.086 Uiso 1 1 calc R
H21C H 0.5232 1.0144 0.4369 0.086 Uiso 1 1 calc R
C22 C 0.7380(2) 0.89750(15) 0.47946(12) 0.0590(6) Uani 1 1 d .
H22A H 0.6851 0.8957 0.5262 0.089 Uiso 1 1 calc R
H22B H 0.8022 0.9427 0.4921 0.089 Uiso 1 1 calc R
H22C H 0.7877 0.8464 0.4800 0.089 Uiso 1 1 calc R
C23 C 0.4861(2) 0.84523(14) 0.37670(15) 0.0620(6) Uani 1 1 d .
H23A H 0.5137 0.7886 0.3729 0.093 Uiso 1 1 calc R
H23B H 0.4081 0.8568 0.3267 0.093 Uiso 1 1 calc R
H23C H 0.4614 0.8544 0.4351 0.093 Uiso 1 1 calc R

loop_
_atom_site_aniso_label
_atom_site_aniso_U_11
_atom_site_aniso_U_22
_atom_site_aniso_U_33
_atom_site_aniso_U_23
_atom_site_aniso_U_13
_atom_site_aniso_U_12
Fe1 0.01660(9) 0.01477(9) 0.01882(10) 0.00045(6) 0.00255(7) -0.00018(6)
P1 0.02065(16) 0.02214(17) 0.01939(16) 0.00199(12) 0.00425(12) 0.00100(12)
P2 0.02950(18) 0.02178(17) 0.02417(18) 0.00095(13) 0.01055(14) 0.00266(13)
N1 0.0201(5) 0.0174(5) 0.0248(5) 0.0003(4) 0.0052(4) 0.0005(4)
N2 0.0200(5) 0.0209(5) 0.0229(5) -0.0005(4) 0.0010(4) 0.0002(4)
N3 0.0250(5) 0.0180(5) 0.0214(5) 0.0003(4) 0.0065(4) 0.0002(4)
N4 0.0184(5) 0.0216(5) 0.0247(6) -0.0001(4) 0.0031(4) -0.0019(4)
C1 0.0252(7) 0.0216(7) 0.0320(7) 0.0048(5) 0.0051(6) 0.0020(5)
C2 0.0340(8) 0.0224(7) 0.0461(9) 0.0096(6) 0.0110(7) 0.0048(6)
C3 0.0411(9) 0.0178(7) 0.0599(11) 0.0014(7) 0.0156(8) -0.0040(6)
C4 0.0327(8) 0.0227(7) 0.0476(9) -0.0053(6) 0.0064(7) -0.0081(6)
C5 0.0241(6) 0.0216(6) 0.0290(7) -0.0027(5) 0.0053(5) -0.0025(5)
C6 0.0282(7) 0.0246(7) 0.0329(8) -0.0010(6) -0.0037(6) -0.0029(5)
C7 0.0239(6) 0.0289(7) 0.0210(6) 0.0009(5) 0.0000(5) 0.0052(5)
C8 0.0293(7) 0.0256(7) 0.0232(7) 0.0050(5) 0.0031(5) 0.0094(5)
C9 0.0329(7) 0.0190(6) 0.0218(6) 0.0035(5) 0.0093(5) 0.0037(5)
C10 0.0285(7) 0.0185(6) 0.0297(7) -0.0031(5) 0.0061(5) -0.0051(5)
C11 0.0243(6) 0.0245(7) 0.0259(7) -0.0022(5) 0.0064(5) -0.0056(5)
C12 0.0288(7) 0.0350(8) 0.0376(8) -0.0049(6) 0.0033(6) -0.0116(6)
C13 0.0225(7) 0.0495(10) 0.0421(9) -0.0015(7) -0.0004(6) -0.0101(7)
C14 0.0201(7) 0.0417(9) 0.0439(9) 0.0049(7) 0.0015(6) 0.0029(6)
C15 0.0216(6) 0.0265(7) 0.0334(7) 0.0025(6) 0.0045(5) 0.0013(5)
C16 0.0328(8) 0.0401(9) 0.0412(9) 0.0016(7) -0.0121(7) 0.0066(7)
C17 0.0453(9) 0.0200(7) 0.0334(8) 0.0038(6) 0.0095(6) 0.0051(6)
C18 0.0453(9) 0.0301(8) 0.0339(8) 0.0005(6) 0.0181(7) 0.0095(6)
C19 0.0364(8) 0.0694(12) 0.0201(7) 0.0034(7) 0.0015(6) -0.0042(8)
C20 0.0327(8) 0.0343(8) 0.0426(9) 0.0042(6) 0.0185(7) -0.0044(6)
C21 0.0930(16) 0.0407(10) 0.0505(11) 0.0080(8) 0.0423(11) 0.0296(10)
C22 0.0580(12) 0.0960(17) 0.0239(8) 0.0099(9) 0.0110(8) 0.0218(11)
C23 0.0694(13) 0.0695(14) 0.0615(13) -0.0139(10) 0.0446(11) -0.0328(11)

loop_
_atom_type_symbol
_atom_type_description
_atom_type_scat_dispersion_real
_atom_type_scat_dispersion_imag
_atom_type_scat_source
C C 0.0033 0.0016 'International Tables Vol C Tables 4.2.6.8 and 6.1.1.4'
H H 0.0000 0.0000 'International Tables Vol C Tables 4.2.6.8 and 6.1.1.4'
N N 0.0061 0.0033 'International Tables Vol C Tables 4.2.6.8 and 6.1.1.4'
P P 0.1023 0.0942 'International Tables Vol C Tables 4.2.6.8 and 6.1.1.4'
Fe Fe 0.3463 0.8444 'International Tables Vol C Tables 4.2.6.8 and 6.1.1.4'

loop_
_geom_angle_atom_site_label_1
_geom_angle_atom_site_label_2
_geom_angle_atom_site_label_3
_geom_angle
N2 Fe1 N3 93.58(4)
N2 Fe1 N1 82.81(4)
N3 Fe1 N1 173.45(4)
N2 Fe1 N4 174.88(5)
N3 Fe1 N4 83.05(4)
N1 Fe1 N4 100.91(4)
N2 Fe1 P2 89.85(4)
N3 Fe1 P2 92.26(3)
N1 Fe1 P2 93.18(3)
N4 Fe1 P2 86.45(3)
N2 Fe1 P1 91.04(4)
N3 Fe1 P1 87.22(3)
N1 Fe1 P1 87.39(3)
N4 Fe1 P1 92.64(3)
P2 Fe1 P1 178.996(15)
C18 P1 C19 102.69(8)
C18 P1 C20 99.97(7)
C19 P1 C20 102.20(8)
C18 P1 Fe1 116.30(5)
C19 P1 Fe1 116.88(6)
C20 P1 Fe1 116.28(5)
C22 P2 C23 101.19(11)
C22 P2 C21 101.69(10)
C23 P2 C21 102.25(11)
C22 P2 Fe1 118.05(7)
C23 P2 Fe1 115.56(7)
C21 P2 Fe1 115.66(6)
C5 N1 C1 116.41(11)
C5 N1 Fe1 114.23(9)
C1 N1 Fe1 129.18(9)
C7 N2 C6 118.71(11)
C7 N2 Fe1 126.31(9)
C6 N2 Fe1 113.98(9)
C9 N3 C10 121.69(11)
C9 N3 Fe1 126.07(9)
C10 N3 Fe1 111.69(8)
C15 N4 C11 116.91(11)
C15 N4 Fe1 131.53(9)
C11 N4 Fe1 111.14(8)
N1 C1 C2 123.78(13)
C1 C2 C3 119.02(14)
C4 C3 C2 118.23(14)
C3 C4 C5 120.05(14)
N1 C5 C4 122.01(13)
N1 C5 C6 115.54(12)
C4 C5 C6 122.41(13)
N2 C6 C5 111.28(11)
N2 C7 C8 122.65(12)
N2 C7 C16 119.39(13)
C8 C7 C16 117.96(12)
C7 C8 C9 128.44(12)
N3 C9 C8 122.62(12)
N3 C9 C17 119.61(12)
C8 C9 C17 117.71(12)
C11 C10 N3 116.57(12)
C10 C11 N4 116.21(12)
C10 C11 C12 124.46(13)
N4 C11 C12 119.31(13)
C13 C12 C11 120.93(14)
C12 C13 C14 119.06(14)
C15 C14 C13 118.14(15)
N4 C15 C14 125.01(14)

loop_
_geom_bond_atom_site_label_1
_geom_bond_atom_site_label_2
_geom_bond_distance
Fe1 N2 1.9487(11)
Fe1 N3 1.9648(11)
Fe1 N1 1.9749(11)
Fe1 N4 1.9913(11)
Fe1 P2 2.2629(4)
Fe1 P1 2.2737(4)
P1 C18 1.8202(15)
P1 C19 1.8231(15)
P1 C20 1.8276(15)
P2 C22 1.8197(18)
P2 C23 1.8146(18)
P2 C21 1.8279(17)
N1 C5 1.3590(17)
N1 C1 1.3579(17)
N2 C7 1.3453(17)
N2 C6 1.4346(18)
N3 C9 1.3303(17)
N3 C10 1.3931(17)
N4 C15 1.3549(17)
N4 C11 1.3972(17)
C1 C2 1.373(2)
C2 C3 1.385(2)
C3 C4 1.379(2)
C4 C5 1.3895(19)
C5 C6 1.4831(19)
C7 C8 1.393(2)
C7 C16 1.5149(19)
C8 C9 1.416(2)
C9 C17 1.5124(19)
C10 C11 1.3810(19)
C11 C12 1.4320(19)
C12 C13 1.356(2)
C13 C14 1.414(2)
C14 C15 1.369(2)
